data_1547697
loop_
_publ_author_name
'Abe, Hideki'
'Ogura, Yuta'
'Kobayashi, Toyoharu'
'Ito, Hisanaka'

_publ_section_title
;
 Total Synthesis of Paralemnolide A.
;
_journal_issue 21
_journal_name_full 'Organic letters'
_journal_page_first 5996
_journal_page_last 5999
_journal_paper_doi 10.1021/acs.orglett.7b03038
_journal_volume 19
_journal_year 2017
_chemical_formula_moiety 'C26 H37 Br O5 Si'
_chemical_formula_sum 'C26 H37 Br O5 Si'
_chemical_formula_weight 537.55
_space_group_crystal_system triclinic
_space_group_IT_number 2
_space_group_name_Hall '-P 1'
_space_group_name_H-M_alt 'P -1'
_symmetry_space_group_name_Hall '-P 1'
_symmetry_space_group_name_H-M 'P -1'
_atom_sites_solution_hydrogens geom
_audit_creation_date 2017-01-25
_audit_creation_method SHELXL-2014
_audit_update_record
;
2017-01-25 # Formatted by publCIF

;
_cell_angle_alpha 84.6270(10)
_cell_angle_beta 84.4640(10)
_cell_angle_gamma 67.5650(10)
_cell_formula_units_Z 2
_cell_length_a 7.7900(6)
_cell_length_b 9.6934(9)
_cell_length_c 18.8680(13)
_cell_measurement_reflns_used 5129
_cell_measurement_temperature 90
_cell_measurement_theta_max 27.49
_cell_measurement_theta_min 2.28
_cell_volume 1308.27(18)
_computing_cell_refinement 'APEX2 V2014.11-0 (Bruker AXS Inc.,2014)'
_computing_data_collection 'APEX2 V2014.11-0 (Bruker AXS Inc.,2014)'
_computing_data_reduction 'SAINT V8.34a (Bruker AXS Inc., 2013)'
_computing_molecular_graphics 'Platon (A.L.Spek, 2003)'
_computing_publication_material
;
pubCIF (Westrip, 2010) and enCIFer (Allen et al. 2004)
;
_computing_structure_refinement 'SHELXL-2014/7 (Sheldrick, 2014)'
_computing_structure_solution 'SHELXTL XT Intrinsic Phasing (Sheldrick, 2013)'
_diffrn_ambient_temperature 90
_diffrn_detector_area_resol_mean 8.333
_diffrn_measured_fraction_theta_full 0.998
_diffrn_measured_fraction_theta_max 0.997
_diffrn_measurement_device_type 'Bruker SMART APEX II CCD'
_diffrn_measurement_method 'phi and omega scans'
_diffrn_radiation_monochromator 'Bruker Helios multilayer confocal mirror'
_diffrn_radiation_type MoK\a
_diffrn_radiation_wavelength 0.71073
_diffrn_reflns_av_R_equivalents 0.0257
_diffrn_reflns_av_unetI/netI 0.0308
_diffrn_reflns_Laue_measured_fraction_full 0.998
_diffrn_reflns_Laue_measured_fraction_max 0.997
_diffrn_reflns_limit_h_max 9
_diffrn_reflns_limit_h_min -9
_diffrn_reflns_limit_k_max 11
_diffrn_reflns_limit_k_min -11
_diffrn_reflns_limit_l_max 22
_diffrn_reflns_limit_l_min -22
_diffrn_reflns_number 12846
_diffrn_reflns_point_group_measured_fraction_full 0.998
_diffrn_reflns_point_group_measured_fraction_max 0.997
_diffrn_reflns_theta_full 25.000
_diffrn_reflns_theta_max 25.026
_diffrn_reflns_theta_min 1.086
_diffrn_source 'rotating anode'
_diffrn_source_type 'Bruker TXS fine-focus rotating anode'
_exptl_absorpt_coefficient_mu 1.650
_exptl_absorpt_correction_T_max 0.683
_exptl_absorpt_correction_T_min 0.618
_exptl_absorpt_correction_type numerical
_exptl_absorpt_process_details
;
Crystal Faces plugin in Bruker APEX2 software
;
_exptl_crystal_colour colurless
_exptl_crystal_density_diffrn 1.365
_exptl_crystal_description block
_exptl_crystal_F_000 564
_exptl_crystal_size_max 0.500
_exptl_crystal_size_mid 0.400
_exptl_crystal_size_min 0.250
_refine_diff_density_max 0.534
_refine_diff_density_min -0.472
_refine_diff_density_rms 0.061
_refine_ls_extinction_method none
_refine_ls_goodness_of_fit_ref 1.027
_refine_ls_hydrogen_treatment constr
_refine_ls_matrix_type full
_refine_ls_number_parameters 305
_refine_ls_number_reflns 4619
_refine_ls_number_restraints 216
_refine_ls_restrained_S_all 1.088
_refine_ls_R_factor_all 0.0363
_refine_ls_R_factor_gt 0.0305
_refine_ls_shift/su_max 0.001
_refine_ls_shift/su_mean 0.000
_refine_ls_structure_factor_coef Fsqd
_refine_ls_weighting_details 'w=1/[\s^2^(Fo^2^)+(0.0363P)^2^+0.9844P] where P=(Fo^2^+2Fc^2^)/3'
_refine_ls_weighting_scheme calc
_refine_ls_wR_factor_gt 0.0715
_refine_ls_wR_factor_ref 0.0741
_reflns_Friedel_coverage 0.000
_reflns_number_gt 4122
_reflns_number_total 4619
_reflns_threshold_expression 'I > 2\s(I)'
_cod_data_source_file ol7b03038_si_004.cif
_cod_data_source_block P-1_a
_cod_depositor_comments 'Adding full bibliography for 1547697--1547699.cif.'
_cod_database_code 1547697
_publcif_datablock.id {f3d624a9-26ed-495f-a1bf-548e05dc3a32}

_shelx_space_group_comment
;
The symmetry employed for this shelxl refinement is uniquely defined
by the following loop, which should always be used as a source of
symmetry information in preference to the above space-group names.
They are only intended as comments.
;
_shelx_estimated_absorpt_t_min 0.493
_shelx_estimated_absorpt_t_max 0.683
_publcif_info_exptl_table_max_cols 4
_publcif_info_exptl_table_use_headnotes n

loop_
_space_group_symop_operation_xyz
'x, y, z'
'-x, -y, -z'

loop_
_atom_site_label
_atom_site_type_symbol
_atom_site_fract_x
_atom_site_fract_y
_atom_site_fract_z
_atom_site_U_iso_or_equiv
_atom_site_adp_type
_atom_site_occupancy
_atom_site_site_symmetry_order
_atom_site_calc_flag
_atom_site_refinement_flags_posn
_atom_site_refinement_flags_adp
Br1 Br 0.04131(3) 0.05957(3) 0.38315(2) 0.01901(8) Uani 1 1 d . U
C1 C 0.5025(3) 0.4511(2) 0.63664(11) 0.0129(3) Uani 1 1 d . U
H1 H 0.5587 0.5128 0.6044 0.015 Uiso 1 1 calc R U
C2 C 0.3524(3) 0.5504(3) 0.68788(12) 0.0146(4) Uani 1 1 d . U
H2A H 0.2673 0.4991 0.7061 0.018 Uiso 1 1 calc R U
H2B H 0.2786 0.6446 0.6616 0.018 Uiso 1 1 calc R U
C3 C 0.4329(3) 0.5880(2) 0.75148(12) 0.0143(4) Uani 1 1 d . U
H3A H 0.4763 0.6704 0.7363 0.017 Uiso 1 1 calc R U
H3B H 0.3335 0.6229 0.7900 0.017 Uiso 1 1 calc R U
C4 C 0.5955(3) 0.4527(2) 0.78051(12) 0.0130(3) Uani 1 1 d . U
C5 C 0.6509(3) 0.4788(2) 0.85200(12) 0.0144(3) Uani 1 1 d . U
H5 H 0.5425 0.4982 0.8879 0.017 Uiso 1 1 calc R U
C6 C 0.8163(3) 0.3459(3) 0.87934(12) 0.0169(4) Uani 1 1 d . U
H6A H 0.8562 0.3720 0.9228 0.020 Uiso 1 1 calc R U
H6B H 0.7782 0.2600 0.8924 0.020 Uiso 1 1 calc R U
C7 C 0.9792(3) 0.3014(3) 0.82334(12) 0.0169(4) Uani 1 1 d . U
H7A H 1.0842 0.2152 0.8428 0.020 Uiso 1 1 calc R U
H7B H 1.0214 0.3857 0.8119 0.020 Uiso 1 1 calc R U
C8 C 0.9241(3) 0.2593(2) 0.75509(12) 0.0147(4) Uani 1 1 d . U
H8 H 0.8805 0.1754 0.7689 0.018 Uiso 1 1 calc R U
C9 C 0.7571(3) 0.3912(2) 0.72255(11) 0.0124(3) Uani 1 1 d . U
C10 C 0.6549(3) 0.3261(2) 0.67695(11) 0.0123(3) Uani 1 1 d . U
H10 H 0.7435 0.2520 0.6440 0.015 Uiso 1 1 calc R U
C11 C 0.5627(3) 0.2525(2) 0.73443(12) 0.0133(3) Uani 1 1 d . U
C12 C 0.4956(3) 0.3287(2) 0.53340(11) 0.0136(3) Uani 1 1 d . U
C13 C 0.3838(3) 0.2662(2) 0.49608(11) 0.0134(3) Uani 1 1 d . U
C14 C 0.4717(3) 0.1648(2) 0.44394(11) 0.0142(4) Uani 1 1 d . U
H14 H 0.6012 0.1380 0.4320 0.017 Uiso 1 1 calc R U
C15 C 0.3718(3) 0.1025(2) 0.40930(12) 0.0149(4) Uani 1 1 d . U
H15 H 0.4312 0.0330 0.3738 0.018 Uiso 1 1 calc R U
C16 C 0.1824(3) 0.1447(2) 0.42798(12) 0.0146(3) Uani 1 1 d . U
C17 C 0.0908(3) 0.2479(3) 0.47866(12) 0.0157(4) Uani 1 1 d . U
H17 H -0.0393 0.2768 0.4896 0.019 Uiso 1 1 calc R U
C18 C 0.1931(3) 0.3078(3) 0.51283(12) 0.0154(4) Uani 1 1 d . U
H18 H 0.1331 0.3779 0.5480 0.019 Uiso 1 1 calc R U
C19 C 0.5870(3) 0.6819(3) 0.98821(12) 0.0207(5) Uani 1 1 d . U
H19A H 0.4722 0.6622 0.9901 0.031 Uiso 1 1 calc R U
H19B H 0.5711 0.7595 1.0208 0.031 Uiso 1 1 calc R U
H19C H 0.6899 0.5899 1.0025 0.031 Uiso 1 1 calc R U
C20 C 0.4306(3) 0.9044(3) 0.86418(13) 0.0218(5) Uani 1 1 d . U
H20A H 0.4577 0.9396 0.8156 0.033 Uiso 1 1 calc R U
H20B H 0.3965 0.9863 0.8961 0.033 Uiso 1 1 calc R U
H20C H 0.3270 0.8704 0.8645 0.033 Uiso 1 1 calc R U
C21 C 0.8509(3) 0.8002(3) 0.88924(12) 0.0184(4) Uani 1 1 d . U
C22 C 0.9019(3) 0.8348(3) 0.81103(13) 0.0235(5) Uani 1 1 d . U
H22A H 0.7966 0.9173 0.7908 0.035 Uiso 1 1 calc R U
H22B H 0.9313 0.7459 0.7842 0.035 Uiso 1 1 calc R U
H22C H 1.0104 0.8633 0.8080 0.035 Uiso 1 1 calc R U
C23 C 0.8085(4) 0.9391(3) 0.93096(16) 0.0341(6) Uani 1 1 d . U
H23A H 0.9189 0.9651 0.9280 0.051 Uiso 1 1 calc R U
H23B H 0.7747 0.9180 0.9810 0.051 Uiso 1 1 calc R U
H23C H 0.7048 1.0228 0.9105 0.051 Uiso 1 1 calc R U
C24 C 1.0158(3) 0.6702(3) 0.92045(13) 0.0235(5) Uani 1 1 d . U
H24A H 1.0464 0.5824 0.8927 0.035 Uiso 1 1 calc R U
H24B H 0.9824 0.6461 0.9702 0.035 Uiso 1 1 calc R U
H24C H 1.1238 0.6991 0.9185 0.035 Uiso 1 1 calc R U
C25 C 1.0924(3) 0.2003(3) 0.70162(13) 0.0185(5) Uani 1 1 d . U
H25A H 1.1529 0.2729 0.6933 0.028 Uiso 1 1 calc R U
H25B H 1.0511 0.1853 0.6565 0.028 Uiso 1 1 calc R U
H25C H 1.1809 0.1050 0.7209 0.028 Uiso 1 1 calc R U
C26 C 0.8229(3) 0.5097(2) 0.68293(12) 0.0143(4) Uani 1 1 d . U
H26A H 0.9001 0.4687 0.6400 0.021 Uiso 1 1 calc R U
H26B H 0.8960 0.5379 0.7141 0.021 Uiso 1 1 calc R U
H26C H 0.7145 0.5980 0.6693 0.021 Uiso 1 1 calc R U
O1 O 0.5206(2) 0.14602(17) 0.73185(8) 0.0163(3) Uani 1 1 d . U
O2 O 0.5283(2) 0.32870(16) 0.79478(8) 0.0138(3) Uani 1 1 d . U
O3 O 0.4071(2) 0.38619(17) 0.59526(8) 0.0131(3) Uani 1 1 d . U
O4 O 0.6476(2) 0.32702(18) 0.51157(8) 0.0172(3) Uani 1 1 d . U
O5 O 0.6985(2) 0.60833(16) 0.84140(8) 0.0145(3) Uani 1 1 d . U
Si1 Si 0.64021(8) 0.74654(7) 0.89529(3) 0.01421(14) Uani 1 1 d . U

loop_
_atom_site_aniso_label
_atom_site_aniso_U_11
_atom_site_aniso_U_22
_atom_site_aniso_U_33
_atom_site_aniso_U_23
_atom_site_aniso_U_13
_atom_site_aniso_U_12
Br1 0.01498(13) 0.01916(14) 0.02505(14) -0.00661(9) -0.00376(9) -0.00708(10)
C1 0.0109(6) 0.0149(6) 0.0137(6) -0.0005(6) -0.0028(5) -0.0055(5)
C2 0.0116(7) 0.0157(7) 0.0155(7) -0.0013(6) -0.0024(6) -0.0035(6)
C3 0.0123(7) 0.0155(7) 0.0148(7) -0.0012(6) -0.0018(6) -0.0045(6)
C4 0.0126(5) 0.0139(6) 0.0140(6) 0.0003(5) -0.0013(5) -0.0070(5)
C5 0.0158(6) 0.0146(6) 0.0141(6) 0.0001(5) -0.0014(5) -0.0073(5)
C6 0.0184(7) 0.0163(7) 0.0156(7) 0.0004(6) -0.0044(6) -0.0057(6)
C7 0.0165(7) 0.0166(7) 0.0173(7) -0.0002(6) -0.0059(6) -0.0049(6)
C8 0.0131(7) 0.0148(7) 0.0168(7) -0.0006(6) -0.0041(6) -0.0052(6)
C9 0.0113(6) 0.0133(6) 0.0140(6) -0.0005(5) -0.0018(5) -0.0058(5)
C10 0.0106(6) 0.0138(6) 0.0136(6) -0.0005(5) -0.0020(5) -0.0056(5)
C11 0.0109(6) 0.0148(7) 0.0147(7) 0.0001(6) -0.0024(6) -0.0053(6)
C12 0.0107(6) 0.0163(7) 0.0131(7) 0.0014(6) -0.0014(6) -0.0047(6)
C13 0.0108(6) 0.0158(6) 0.0134(6) 0.0013(6) -0.0004(5) -0.0053(5)
C14 0.0110(7) 0.0156(7) 0.0150(7) 0.0018(6) 0.0002(6) -0.0047(6)
C15 0.0125(7) 0.0154(7) 0.0156(7) 0.0002(6) -0.0006(6) -0.0043(6)
C16 0.0124(7) 0.0160(7) 0.0165(7) -0.0004(6) -0.0021(6) -0.0065(6)
C17 0.0117(7) 0.0189(7) 0.0166(7) -0.0014(6) -0.0008(6) -0.0058(6)
C18 0.0122(7) 0.0183(7) 0.0149(7) -0.0014(6) 0.0000(6) -0.0050(6)
C19 0.0223(11) 0.0189(11) 0.0191(11) -0.0022(9) 0.0013(9) -0.0062(9)
C20 0.0179(10) 0.0197(11) 0.0238(11) 0.0016(9) 0.0018(9) -0.0041(9)
C21 0.0180(7) 0.0181(7) 0.0209(7) -0.0029(6) 0.0003(6) -0.0086(6)
C22 0.0186(11) 0.0237(11) 0.0270(12) 0.0052(10) -0.0002(9) -0.0084(9)
C23 0.0314(12) 0.0299(12) 0.0445(13) -0.0153(11) 0.0064(11) -0.0147(10)
C24 0.0209(11) 0.0279(12) 0.0237(11) 0.0017(10) -0.0068(9) -0.0109(9)
C25 0.0127(10) 0.0181(11) 0.0242(11) -0.0032(9) -0.0034(9) -0.0043(9)
C26 0.0125(10) 0.0164(10) 0.0149(10) -0.0014(8) 0.0009(8) -0.0067(8)
O1 0.0136(7) 0.0170(8) 0.0210(8) 0.0011(6) -0.0037(6) -0.0086(6)
O2 0.0129(6) 0.0151(6) 0.0150(6) 0.0003(5) -0.0006(5) -0.0074(5)
O3 0.0104(6) 0.0166(6) 0.0128(6) -0.0005(5) -0.0020(5) -0.0055(5)
O4 0.0100(7) 0.0229(8) 0.0195(8) -0.0028(6) 0.0003(6) -0.0069(6)
O5 0.0158(6) 0.0146(6) 0.0148(6) -0.0009(5) -0.0002(5) -0.0078(5)
Si1 0.0144(3) 0.0137(3) 0.0145(3) -0.0010(2) 0.0006(2) -0.0055(2)

loop_
_atom_type_symbol
_atom_type_description
_atom_type_scat_dispersion_real
_atom_type_scat_dispersion_imag
_atom_type_scat_source
C C 0.0033 0.0016 'International Tables Vol C Tables 4.2.6.8 and 6.1.1.4'
H H 0.0000 0.0000 'International Tables Vol C Tables 4.2.6.8 and 6.1.1.4'
O O 0.0106 0.0060 'International Tables Vol C Tables 4.2.6.8 and 6.1.1.4'
Si Si 0.0817 0.0704 'International Tables Vol C Tables 4.2.6.8 and 6.1.1.4'
Br Br -0.2901 2.4595 'International Tables Vol C Tables 4.2.6.8 and 6.1.1.4'

loop_
_geom_angle_atom_site_label_1
_geom_angle_atom_site_label_2
_geom_angle_atom_site_label_3
_geom_angle
O3 C1 C2 105.46(17)
O3 C1 C10 109.74(17)
C2 C1 C10 111.51(18)
O3 C1 H1 110.0
C2 C1 H1 110.0
C10 C1 H1 110.0
C1 C2 C3 112.80(18)
C1 C2 H2A 109.0
C3 C2 H2A 109.0
C1 C2 H2B 109.0
C3 C2 H2B 109.0
H2A C2 H2B 107.8
C4 C3 C2 112.07(18)
C4 C3 H3A 109.2
C2 C3 H3A 109.2
C4 C3 H3B 109.2
C2 C3 H3B 109.2
H3A C3 H3B 107.9
O2 C4 C5 105.90(17)
O2 C4 C3 106.72(17)
C5 C4 C3 112.47(18)
O2 C4 C9 102.56(16)
C5 C4 C9 116.02(18)
C3 C4 C9 112.03(18)
O5 C5 C6 109.52(18)
O5 C5 C4 107.16(17)
C6 C5 C4 112.15(18)
O5 C5 H5 109.3
C6 C5 H5 109.3
C4 C5 H5 109.3
C7 C6 C5 111.44(19)
C7 C6 H6A 109.3
C5 C6 H6A 109.3
C7 C6 H6B 109.3
C5 C6 H6B 109.3
H6A C6 H6B 108.0
C6 C7 C8 111.17(18)
C6 C7 H7A 109.4
C8 C7 H7A 109.4
C6 C7 H7B 109.4
C8 C7 H7B 109.4
H7A C7 H7B 108.0
C25 C8 C7 111.11(18)
C25 C8 C9 112.95(18)
C7 C8 C9 111.50(18)
C25 C8 H8 107.0
C7 C8 H8 107.0
C9 C8 H8 107.0
C26 C9 C10 114.81(18)
C26 C9 C4 114.59(18)
C10 C9 C4 96.79(16)
C26 C9 C8 110.74(17)
C10 C9 C8 108.58(17)
C4 C9 C8 110.52(17)
C11 C10 C1 108.62(17)
C11 C10 C9 101.04(17)
C1 C10 C9 111.13(17)
C11 C10 H10 111.8
C1 C10 H10 111.8
C9 C10 H10 111.8
O1 C11 O2 121.8(2)
O1 C11 C10 129.5(2)
O2 C11 C10 108.70(18)
O4 C12 O3 123.9(2)
O4 C12 C13 124.5(2)
O3 C12 C13 111.57(18)
C14 C13 C18 119.9(2)
C14 C13 C12 119.31(19)
C18 C13 C12 120.8(2)
C15 C14 C13 120.6(2)
C15 C14 H14 119.7
C13 C14 H14 119.7
C14 C15 C16 118.1(2)
C14 C15 H15 120.9
C16 C15 H15 120.9
C17 C16 C15 122.4(2)
C17 C16 Br1 118.10(16)
C15 C16 Br1 119.54(17)
C18 C17 C16 118.5(2)
C18 C17 H17 120.7
C16 C17 H17 120.7
C17 C18 C13 120.5(2)
C17 C18 H18 119.7
C13 C18 H18 119.7
Si1 C19 H19A 109.5
Si1 C19 H19B 109.5
H19A C19 H19B 109.5
Si1 C19 H19C 109.5
H19A C19 H19C 109.5
H19B C19 H19C 109.5
Si1 C20 H20A 109.5
Si1 C20 H20B 109.5
H20A C20 H20B 109.5
Si1 C20 H20C 109.5
H20A C20 H20C 109.5
H20B C20 H20C 109.5
C23 C21 C22 109.0(2)
C23 C21 C24 109.3(2)
C22 C21 C24 109.3(2)
C23 C21 Si1 110.13(16)
C22 C21 Si1 109.57(16)
C24 C21 Si1 109.54(16)
C21 C22 H22A 109.5
C21 C22 H22B 109.5
H22A C22 H22B 109.5
C21 C22 H22C 109.5
H22A C22 H22C 109.5
H22B C22 H22C 109.5
C21 C23 H23A 109.5
C21 C23 H23B 109.5
H23A C23 H23B 109.5
C21 C23 H23C 109.5
H23A C23 H23C 109.5
H23B C23 H23C 109.5
C21 C24 H24A 109.5
C21 C24 H24B 109.5
H24A C24 H24B 109.5
C21 C24 H24C 109.5
H24A C24 H24C 109.5
H24B C24 H24C 109.5
C8 C25 H25A 109.5
C8 C25 H25B 109.5
H25A C25 H25B 109.5
C8 C25 H25C 109.5
H25A C25 H25C 109.5
H25B C25 H25C 109.5
C9 C26 H26A 109.5
C9 C26 H26B 109.5
H26A C26 H26B 109.5
C9 C26 H26C 109.5
H26A C26 H26C 109.5
H26B C26 H26C 109.5
C11 O2 C4 108.50(16)
C12 O3 C1 116.74(16)
C5 O5 Si1 126.92(13)
O5 Si1 C20 109.58(10)
O5 Si1 C19 110.26(9)
C20 Si1 C19 108.97(11)
O5 Si1 C21 104.55(9)
C20 Si1 C21 111.72(11)
C19 Si1 C21 111.69(11)

loop_
_geom_bond_atom_site_label_1
_geom_bond_atom_site_label_2
_geom_bond_distance
Br1 C16 1.899(2)
C1 O3 1.456(3)
C1 C2 1.525(3)
C1 C10 1.536(3)
C1 H1 1.0000
C2 C3 1.538(3)
C2 H2A 0.9900
C2 H2B 0.9900
C3 C4 1.535(3)
C3 H3A 0.9900
C3 H3B 0.9900
C4 O2 1.477(3)
C4 C5 1.526(3)
C4 C9 1.556(3)
C5 O5 1.431(3)
C5 C6 1.524(3)
C5 H5 1.0000
C6 C7 1.524(3)
C6 H6A 0.9900
C6 H6B 0.9900
C7 C8 1.532(3)
C7 H7A 0.9900
C7 H7B 0.9900
C8 C25 1.531(3)
C8 C9 1.562(3)
C8 H8 1.0000
C9 C26 1.534(3)
C9 C10 1.546(3)
C10 C11 1.515(3)
C10 H10 1.0000
C11 O1 1.203(3)
C11 O2 1.365(3)
C12 O4 1.210(3)
C12 O3 1.350(3)
C12 C13 1.491(3)
C13 C14 1.393(3)
C13 C18 1.395(3)
C14 C15 1.389(3)
C14 H14 0.9500
C15 C16 1.391(3)
C15 H15 0.9500
C16 C17 1.388(3)
C17 C18 1.382(3)
C17 H17 0.9500
C18 H18 0.9500
C19 Si1 1.868(2)
C19 H19A 0.9800
C19 H19B 0.9800
C19 H19C 0.9800
C20 Si1 1.861(2)
C20 H20A 0.9800
C20 H20B 0.9800
C20 H20C 0.9800
C21 C23 1.533(3)
C21 C22 1.531(3)
C21 C24 1.535(3)
C21 Si1 1.893(2)
C22 H22A 0.9800
C22 H22B 0.9800
C22 H22C 0.9800
C23 H23A 0.9800
C23 H23B 0.9800
C23 H23C 0.9800
C24 H24A 0.9800
C24 H24B 0.9800
C24 H24C 0.9800
C25 H25A 0.9800
C25 H25B 0.9800
C25 H25C 0.9800
C26 H26A 0.9800
C26 H26B 0.9800
C26 H26C 0.9800
O5 Si1 1.6543(16)

loop_
_publcif_info_tables.block_id
_publcif_info_tables.reference_item
{f3d624a9-26ed-495f-a1bf-548e05dc3a32} '_publcif_info_datablock.publ_exptl'

loop_
_publcif_info_cif.paper_type
EX

loop_
_publcif_info_datablock.id
_publcif_info_datablock.publ_exptl
_publcif_info_datablock.publ_geom
_publcif_info_datablock.structure
{f3d624a9-26ed-495f-a1bf-548e05dc3a32} y y y

loop_
_publcif_info_exptl_table_extra_item
sin_theta_over_lambda_max
